data_7241119
loop_
_publ_author_name
'Song, Jiewu'
'Dang, Yangyang'
'Liu, Xiaolong'
'Tao, Xutang'

_publ_section_title
;
 Layered Hybrid Lead Perovskite Single Crystals: Phase Transformations and
 Tunable Optical Properties
;
_journal_name_full CrystEngComm
_journal_paper_doi 10.1039/D0CE00753F
_journal_year 2020
_chemical_formula_moiety 'C I4 Pb, C7 N, C10 N, C'
_chemical_formula_sum 'C16 H24 I4 N2 Pb'
_chemical_formula_weight 959.16
_chemical_name_systematic C16H24N2I4Pb
_space_group_crystal_system triclinic
_space_group_IT_number 2
_space_group_name_Hall '-P 1'
_space_group_name_H-M_alt 'P -1'
_audit_creation_date 2018-01-08
_audit_creation_method
;
Olex2 1.2
(compiled 2016.02.19 svn.r3266 for OlexSys, GUI svn.r5155)
;
_audit_update_record
;
2018-01-10 deposited with the CCDC.	2020-08-20 downloaded from the CCDC.
;
_cell_angle_alpha 99.694(5)
_cell_angle_beta 95.220(6)
_cell_angle_gamma 90.393(5)
_cell_formula_units_Z 2
_cell_length_a 8.7350(16)
_cell_length_b 8.7359(16)
_cell_length_c 16.673(3)
_cell_measurement_temperature 296(2)
_cell_volume 1248.6(4)
_computing_molecular_graphics 'Olex2 (Dolomanov et al., 2009)'
_computing_publication_material 'Olex2 (Dolomanov et al., 2009)'
_computing_structure_refinement 'ShelXL (Sheldrick, 2015)'
_diffrn_ambient_temperature 296(2)
_diffrn_measured_fraction_theta_full 0.999
_diffrn_measured_fraction_theta_max 0.999
_diffrn_measurement_device_type 'CCD area detector'
_diffrn_measurement_method 'phi and omega scans'
_diffrn_radiation_monochromator graphite
_diffrn_radiation_type MoK\a
_diffrn_radiation_wavelength 0.71073
_diffrn_reflns_av_R_equivalents 0.0623
_diffrn_reflns_av_unetI/netI 0.0333
_diffrn_reflns_Laue_measured_fraction_full 0.999
_diffrn_reflns_Laue_measured_fraction_max 0.999
_diffrn_reflns_limit_h_max 10
_diffrn_reflns_limit_h_min -10
_diffrn_reflns_limit_k_max 10
_diffrn_reflns_limit_k_min -10
_diffrn_reflns_limit_l_max 19
_diffrn_reflns_limit_l_min -19
_diffrn_reflns_number 43782
_diffrn_reflns_point_group_measured_fraction_full 0.999
_diffrn_reflns_point_group_measured_fraction_max 0.999
_diffrn_reflns_theta_full 25.000
_diffrn_reflns_theta_max 25.000
_diffrn_reflns_theta_min 2.753
_exptl_absorpt_coefficient_mu 11.703
_exptl_absorpt_correction_T_max 0.5922
_exptl_absorpt_correction_T_min 0.2031
_exptl_absorpt_correction_type multi-scan
_exptl_crystal_colour 'clear orangish orange'
_exptl_crystal_colour_lustre clear
_exptl_crystal_colour_modifier orangish
_exptl_crystal_colour_primary orange
_exptl_crystal_density_diffrn 2.551
_exptl_crystal_description plate
_exptl_crystal_F_000 856
_exptl_crystal_size_max 0.2
_exptl_crystal_size_mid 0.1
_exptl_crystal_size_min 0.05
_refine_diff_density_max 3.513
_refine_diff_density_min -1.600
_refine_diff_density_rms 0.319
_refine_ls_extinction_coef 0.00005(19)
_refine_ls_extinction_expression Fc^*^=kFc[1+0.001xFc^2^\l^3^/sin(2\q)]^-1/4^
_refine_ls_extinction_method 'SHELXL-2014/7 (Sheldrick 2014'
_refine_ls_goodness_of_fit_ref 1.175
_refine_ls_hydrogen_treatment undef
_refine_ls_matrix_type full
_refine_ls_number_parameters 239
_refine_ls_number_reflns 4403
_refine_ls_number_restraints 0
_refine_ls_restrained_S_all 1.175
_refine_ls_R_factor_all 0.0682
_refine_ls_R_factor_gt 0.0525
_refine_ls_shift/su_max 0.264
_refine_ls_shift/su_mean 0.001
_refine_ls_structure_factor_coef Fsqd
_refine_ls_weighting_details 'w=1/[\s^2^(Fo^2^)+(0.0694P)^2^+20.0363P] where P=(Fo^2^+2Fc^2^)/3'
_refine_ls_weighting_scheme calc
_refine_ls_wR_factor_gt 0.1418
_refine_ls_wR_factor_ref 0.1482
_reflns_Friedel_coverage 0.000
_reflns_number_gt 3598
_reflns_number_total 4403
_reflns_threshold_expression 'I > 2\s(I)'
_cod_data_source_file d0ce00753f2.cif
_cod_data_source_block x1_CCDC4
_cod_depositor_comments
;
The following automatic conversions were performed:

data item '_exptl_absorpt_correction_type' value 'Multi-scan' was
changed to 'multi-scan' in accordance with the
/home/data/users/saulius/crontab/automatic-downloads/rss-feeds/RSC/lib/dictionaries/cif_core.dic
dictionary named 'cif_core.dic' version 2.4.2 last updated on
2011-04-26.

Automatic conversion script
Id: cif_fix_values 7556 2019-12-06 15:28:31Z antanas 
;
_cod_database_code 7241119
_shelx_space_group_comment
;
The symmetry employed for this shelxl refinement is uniquely defined
by the following loop, which should always be used as a source of
symmetry information in preference to the above space-group names.
They are only intended as comments.
;
_shelx_estimated_absorpt_t_max 0.592
_shelx_estimated_absorpt_t_min 0.203
_olex2_refinement_description
;
;
_shelx_shelxl_version_number 2014/7
_olex2_submission_special_instructions 'No special instructions were received'

loop_
_space_group_symop_operation_xyz
'x, y, z'
'-x, -y, -z'

loop_
_atom_site_label
_atom_site_type_symbol
_atom_site_fract_x
_atom_site_fract_y
_atom_site_fract_z
_atom_site_U_iso_or_equiv
_atom_site_adp_type
_atom_site_occupancy
_atom_site_site_symmetry_order
_atom_site_calc_flag
_atom_site_refinement_flags_posn
_atom_site_refinement_flags_adp
_atom_site_refinement_flags_occupancy
_atom_site_disorder_assembly
_atom_site_disorder_group
Pb1 Pb 0.5000 0.5000 0.0000 0.0224(2) Uani 1 2 d S T P . .
Pb2 Pb 0.0000 1.0000 0.0000 0.0224(2) Uani 1 2 d S T P . .
I1 I 0.19135(10) 0.69141(11) 0.00004(7) 0.0375(3) Uani 1 1 d . . . . .
I2 I 0.30967(11) 0.18951(11) -0.00169(7) 0.0387(3) Uani 1 1 d . . . . .
I3 I 0.51889(12) 0.56122(13) 0.19594(6) 0.0447(3) Uani 1 1 d . . . . .
I4 I 0.03660(13) 1.07915(12) 0.19586(6) 0.0448(3) Uani 1 1 d . . . . .
N1 N 0.1062(17) 0.4753(17) 0.1620(9) 0.052(4) Uani 1 1 d . . . . .
C1 C -0.001(3) 0.599(3) 0.1928(13) 0.077(8) Uani 1 1 d . . . . .
C2 C 0.697(3) 0.986(3) 0.3619(16) 0.075(6) Uani 1 1 d . . . . .
C3 C 0.202(3) 0.483(3) 0.3680(15) 0.074(6) Uani 1 1 d . . . . .
N2 N 0.473(3) 0.994(4) 0.176(2) 0.151(14) Uani 1 1 d . . . . .
C6 C 0.591(5) 1.076(4) 0.3407(15) 0.114(12) Uani 1 1 d . . . . .
C7 C 0.093(4) 0.575(4) 0.3423(15) 0.123(14) Uani 1 1 d . . . . .
C8 C 0.412(7) 0.981(6) 0.378(3) 0.25(4) Uani 1 1 d . . . . .
C9 C -0.188(3) 0.685(4) -0.0026(13) 0.097(9) Uani 1 1 d . . . . .
C22 C 0.595(3) 1.113(3) 0.1774(19) 0.105(11) Uani 1 1 d . . . . .
C15 C -0.061(7) 0.436(11) 0.391(5) 0.42(8) Uani 1 1 d . . . . .
C18 C -0.286(6) 0.274(9) 0.380(3) 0.25(4) Uani 1 1 d . . . . .
C21 C 0.750(10) 0.899(9) 0.413(3) 0.40(7) Uani 1 1 d . . . . .
C17 C 0.173(12) 0.381(10) 0.423(3) 0.43(8) Uani 1 1 d . . . . .
C19 C 0.48(2) 1.172(18) 0.567(4) 0.8(2) Uani 1 1 d . . . . .
C16 C -0.126(6) 0.193(17) 0.434(3) 0.46(9) Uani 1 1 d . . . . .
C5 C 0.363(7) 0.568(15) 0.428(4) 0.34(6) Uani 1 1 d . . . . .
C13 C 0.310(15) 0.793(10) 0.403(5) 0.51(10) Uani 1 1 d . . . . .
C10 C -0.006(5) 0.607(7) 0.285(2) 0.18(2) Uani 1 1 d . . . . .
C12 C 0.507(5) 1.135(5) 0.2837(17) 0.161(19) Uani 1 1 d . . . . .
C11 C 0.114(13) 0.721(18) 0.308(12) 1.0(2) Uani 1 1 d . . . . .

loop_
_atom_site_aniso_label
_atom_site_aniso_U_11
_atom_site_aniso_U_22
_atom_site_aniso_U_33
_atom_site_aniso_U_23
_atom_site_aniso_U_13
_atom_site_aniso_U_12
Pb1 0.0172(3) 0.0183(3) 0.0327(4) 0.0064(3) 0.0035(3) 0.0010(2)
Pb2 0.0169(3) 0.0178(3) 0.0329(4) 0.0053(3) 0.0024(3) 0.0005(2)
I1 0.0274(5) 0.0298(5) 0.0569(7) 0.0115(4) 0.0036(4) 0.0183(4)
I2 0.0298(5) 0.0294(5) 0.0574(7) 0.0064(4) 0.0094(4) -0.0110(4)
I3 0.0380(6) 0.0610(7) 0.0338(6) 0.0056(5) 0.0015(4) -0.0018(5)
I4 0.0609(7) 0.0400(6) 0.0336(6) 0.0075(4) 0.0035(5) -0.0015(5)
N1 0.055(9) 0.051(9) 0.050(9) 0.011(7) 0.005(7) 0.006(7)
C1 0.094(18) 0.089(16) 0.042(12) 0.000(11) -0.010(11) 0.041(14)
C2 0.074(15) 0.075(15) 0.078(17) 0.017(12) 0.003(12) 0.026(12)
C3 0.083(16) 0.079(15) 0.054(14) -0.011(11) 0.018(12) 0.020(13)
N2 0.13(2) 0.19(3) 0.19(3) 0.13(3) 0.10(2) 0.07(2)
C6 0.15(3) 0.14(3) 0.043(14) -0.017(15) 0.027(16) 0.07(2)
C7 0.17(3) 0.16(3) 0.038(13) -0.001(15) 0.008(16) 0.13(3)
C8 0.31(7) 0.17(4) 0.23(5) -0.09(4) -0.05(5) 0.19(5)
C9 0.13(2) 0.13(2) 0.027(11) 0.018(12) -0.009(12) -0.053(19)
C22 0.098(19) 0.069(15) 0.11(2) -0.045(15) -0.053(17) 0.019(14)
C15 0.17(5) 0.52(12) 0.44(11) -0.40(11) 0.17(6) -0.12(7)
C18 0.20(5) 0.40(8) 0.21(5) 0.14(6) 0.13(4) 0.26(6)
C21 0.57(11) 0.49(10) 0.10(3) -0.08(4) -0.10(5) 0.51(10)
C17 0.61(14) 0.45(11) 0.12(4) -0.14(5) -0.19(6) 0.47(11)
C19 1.5(4) 0.8(2) 0.15(6) -0.16(10) -0.08(13) 1.0(3)
C16 0.10(3) 1.1(3) 0.07(3) -0.12(7) 0.03(2) -0.01(8)
C5 0.19(5) 0.76(19) 0.13(4) 0.18(8) 0.08(4) 0.25(9)
C13 0.9(2) 0.43(10) 0.33(9) 0.29(9) 0.48(13) 0.60(14)
C10 0.11(3) 0.33(6) 0.08(2) -0.05(3) 0.03(2) 0.10(3)
C12 0.21(4) 0.22(4) 0.055(18) 0.03(2) 0.00(2) 0.15(3)
C11 0.55(13) 1.1(3) 1.9(4) 1.4(3) 1.0(2) 0.76(17)

loop_
_atom_type_symbol
_atom_type_description
_atom_type_scat_dispersion_real
_atom_type_scat_dispersion_imag
_atom_type_scat_source
C C 0.0033 0.0016 'International Tables Vol C Tables 4.2.6.8 and 6.1.1.4'
H H 0.0000 0.0000 'International Tables Vol C Tables 4.2.6.8 and 6.1.1.4'
N N 0.0061 0.0033 'International Tables Vol C Tables 4.2.6.8 and 6.1.1.4'
I I -0.4742 1.8119 'International Tables Vol C Tables 4.2.6.8 and 6.1.1.4'
Pb Pb -3.3944 10.1111 'International Tables Vol C Tables 4.2.6.8 and 6.1.1.4'

loop_
_geom_angle_atom_site_label_1
_geom_angle_atom_site_label_2
_geom_angle_atom_site_label_3
_geom_angle
_geom_angle_site_symmetry_1
_geom_angle_site_symmetry_3
_geom_angle_publ_flag
I1 Pb1 I1 180.0 2_665 . ?
I1 Pb1 I3 88.09(3) 2_665 2_665 ?
I1 Pb1 I3 91.91(3) . 2_665 ?
I1 Pb1 I3 91.91(3) 2_665 . ?
I1 Pb1 I3 88.09(3) . . ?
I2 Pb1 I1 89.53(3) . 2_665 ?
I2 Pb1 I1 90.47(3) . . ?
I2 Pb1 I1 89.53(3) 2_665 . ?
I2 Pb1 I1 90.47(3) 2_665 2_665 ?
I2 Pb1 I2 180.0 . 2_665 ?
I2 Pb1 I3 91.02(3) 2_665 . ?
I2 Pb1 I3 88.98(3) 2_665 2_665 ?
I2 Pb1 I3 88.98(3) . . ?
I2 Pb1 I3 91.02(3) . 2_665 ?
I3 Pb1 I3 180.00(4) 2_665 . ?
I1 Pb2 I1 180.00(4) . 2_575 ?
I1 Pb2 I4 91.93(3) . . ?
I1 Pb2 I4 88.07(3) 2_575 . ?
I1 Pb2 I4 88.07(3) . 2_575 ?
I1 Pb2 I4 91.93(3) 2_575 2_575 ?
I2 Pb2 I1 90.46(3) 2_565 . ?
I2 Pb2 I1 89.54(3) 2_565 2_575 ?
I2 Pb2 I1 90.46(3) 1_565 2_575 ?
I2 Pb2 I1 89.54(3) 1_565 . ?
I2 Pb2 I2 180.00(4) 2_565 1_565 ?
I2 Pb2 I4 91.08(3) 1_565 2_575 ?
I2 Pb2 I4 88.92(3) 1_565 . ?
I2 Pb2 I4 88.92(3) 2_565 2_575 ?
I2 Pb2 I4 91.08(3) 2_565 . ?
I4 Pb2 I4 180.0 . 2_575 ?
Pb2 I1 Pb1 153.78(3) . . ?
Pb1 I2 Pb2 152.83(3) . 1_545 ?
C9 I2 Pb1 75.9(9) 2_565 . ?
C9 I2 Pb2 76.9(9) 2_565 1_545 ?
N1 C1 C10 109(2) . . ?
C6 C2 C21 148(4) . . ?
C7 C3 C17 121(4) . . ?
C7 C3 C5 119(4) . . ?
C17 C3 C5 93(4) . . ?
C2 C6 C8 100(3) . . ?
C2 C6 C18 95(3) . 1_665 ?
C2 C6 C12 151(3) . . ?
C8 C6 C18 133.9(19) . 1_665 ?
C12 C6 C8 93(4) . . ?
C12 C6 C18 94(3) . 1_665 ?
C3 C7 C11 128(5) . . ?
C10 C7 C3 150(3) . . ?
C10 C7 C11 61(8) . . ?
C6 C8 C19 98(8) . 2_676 ?
C6 C8 C13 149(3) . . ?
C19 C8 C13 57(8) 2_676 . ?
N2 C22 C12 69(3) . . ?
C16 C18 C6 98(5) . 1_445 ?
C13 C19 C8 62(5) 2_676 2_676 ?
C19 C13 C8 61(7) 2_676 . ?
C7 C10 C1 133(3) . . ?
C7 C10 C11 67(5) . . ?
C11 C10 C1 95(8) . . ?
C6 C12 C22 115(3) . . ?
C10 C11 C7 53(5) . . ?

loop_
_geom_bond_atom_site_label_1
_geom_bond_atom_site_label_2
_geom_bond_distance
_geom_bond_site_symmetry_2
_geom_bond_publ_flag
Pb1 I1 3.1822(9) 2_665 ?
Pb1 I1 3.1822(9) . ?
Pb1 I2 3.1663(10) . ?
Pb1 I2 3.1663(10) 2_665 ?
Pb1 I3 3.2089(12) . ?
Pb1 I3 3.2089(12) 2_665 ?
Pb2 I1 3.1817(9) 2_575 ?
Pb2 I1 3.1817(9) . ?
Pb2 I2 3.1665(10) 2_565 ?
Pb2 I2 3.1665(10) 1_565 ?
Pb2 I4 3.2079(12) . ?
Pb2 I4 3.2079(12) 2_575 ?
I2 Pb2 3.1665(10) 1_545 ?
I2 C9 1.53(4) 2_565 ?
N1 C1 1.49(3) . ?
C1 C10 1.53(5) . ?
C2 C6 1.28(4) . ?
C2 C21 1.29(5) . ?
C3 C7 1.34(3) . ?
C3 C17 1.42(12) . ?
C3 C5 1.74(10) . ?
N2 C22 1.48(4) . ?
C6 C8 1.96(8) . ?
C6 C18 2.01(9) 1_665 ?
C6 C12 1.32(4) . ?
C7 C10 1.30(4) . ?
C7 C11 1.50(8) . ?
C8 C19 1.96(10) 2_676 ?
C8 C13 1.99(13) . ?
C9 I2 1.53(4) 2_565 ?
C22 C12 1.98(5) . ?
C18 C6 2.01(8) 1_445 ?
C18 C16 1.80(9) . ?
C19 C8 1.96(10) 2_676 ?
C19 C13 1.9(2) 2_676 ?
C13 C19 1.9(2) 2_676 ?
C10 C11 1.4(2) . ?

loop_
_geom_torsion_atom_site_label_1
_geom_torsion_atom_site_label_2
_geom_torsion_atom_site_label_3
_geom_torsion_atom_site_label_4
_geom_torsion
_geom_torsion_site_symmetry_1
_geom_torsion_site_symmetry_2
_geom_torsion_site_symmetry_3
_geom_torsion_site_symmetry_4
_geom_torsion_publ_flag
N1 C1 C10 C7 28(8) . . . . ?
N1 C1 C10 C11 91(4) . . . . ?
C1 C10 C11 C7 -135(4) . . . . ?
C2 C6 C12 C22 -19(11) . . . . ?
C3 C7 C10 C1 -40(15) . . . . ?
C3 C7 C10 C11 -115(11) . . . . ?
C3 C7 C11 C10 145(5) . . . . ?
C8 C6 C12 C22 -137(3) . . . . ?
C18 C6 C12 C22 89(3) 1_665 . . . ?
C21 C2 C6 C8 -33(9) . . . . ?
C21 C2 C6 C18 104(9) . . . 1_665 ?
C21 C2 C6 C12 -149(10) . . . . ?
C17 C3 C7 C10 -106(10) . . . . ?
C17 C3 C7 C11 159(11) . . . . ?
C5 C3 C7 C10 139(9) . . . . ?
C5 C3 C7 C11 44(11) . . . . ?
C11 C7 C10 C1 75(9) . . . . ?
